data_7017941
loop_
_publ_author_name
'Wilson-Coutts, Sarah M'
'Browne, Julian M. W.'
'Marsh, Liesl C.'
'Polson, Matthew I. J.'
'Hartshorn, Richard M.'

_publ_section_title
;
 High diastereoselectivity in borohydride reductions of coordinated
 imines.
;
_journal_issue 5
_journal_name_full 'Dalton transactions (Cambridge, England : 2003)'
_journal_page_first 1591
_journal_page_last 1596
_journal_paper_doi 10.1039/c1dt11704a
_journal_volume 41
_journal_year 2012
_chemical_formula_moiety 'C12 H24 Co N4 O4, 2 (H2 O), Cl'
_chemical_formula_sum 'C12 H28 Cl Co N4 O6'
_chemical_formula_weight 418.76
_chemical_name_systematic
;
?
;
_space_group_IT_number 14
_symmetry_cell_setting monoclinic
_symmetry_space_group_name_Hall '-P 2yn'
_symmetry_space_group_name_H-M 'P 1 21/n 1'
_atom_sites_solution_hydrogens geom
_atom_sites_solution_primary direct
_atom_sites_solution_secondary difmap
_audit_creation_method SHELXL-97
_cell_angle_alpha 90.00
_cell_angle_beta 96.930(8)
_cell_angle_gamma 90.00
_cell_formula_units_Z 4
_cell_length_a 7.5702(12)
_cell_length_b 21.160(3)
_cell_length_c 12.3205(19)
_cell_measurement_reflns_used 8944
_cell_measurement_temperature 93(2)
_cell_measurement_theta_max 20.19
_cell_measurement_theta_min 1.92
_cell_volume 1959.1(5)
_computing_cell_refinement 'APEXII V1.0-27'
_computing_data_collection 'APEXII V1.0-27 (Bruker 2004)'
_computing_data_reduction 'APEXII V1.0-27'
_computing_molecular_graphics
;
Mercury, V1.4, (Bruno et al., 2002)
;
_computing_structure_refinement 'APEXII V1.0-27'
_computing_structure_solution 'APEXII V1.0-27'
_diffrn_ambient_temperature 93(2)
_diffrn_measured_fraction_theta_full 0.999
_diffrn_measured_fraction_theta_max 0.999
_diffrn_measurement_device_type 'Bruker APEXII CCD area detector'
_diffrn_measurement_method '\f and \w scans'
_diffrn_radiation_monochromator graphite
_diffrn_radiation_source 'sealed tube'
_diffrn_radiation_type MoK\a
_diffrn_radiation_wavelength 0.71073
_diffrn_reflns_av_R_equivalents 0.1210
_diffrn_reflns_av_sigmaI/netI 0.0883
_diffrn_reflns_limit_h_max 9
_diffrn_reflns_limit_h_min -9
_diffrn_reflns_limit_k_max 25
_diffrn_reflns_limit_k_min -23
_diffrn_reflns_limit_l_max 14
_diffrn_reflns_limit_l_min -14
_diffrn_reflns_number 31973
_diffrn_reflns_theta_full 25.05
_diffrn_reflns_theta_max 25.05
_diffrn_reflns_theta_min 1.92
_diffrn_standards_number 0
_exptl_absorpt_coefficient_mu 1.045
_exptl_absorpt_correction_T_max 1.0
_exptl_absorpt_correction_T_min 0.657856
_exptl_absorpt_correction_type multi-scan
_exptl_absorpt_process_details 'APEXII V1.0-27 (Bruker, 2004) '
_exptl_crystal_colour red
_exptl_crystal_density_diffrn 1.420
_exptl_crystal_density_method 'not measured'
_exptl_crystal_description plate
_exptl_crystal_F_000 880
_exptl_crystal_size_max 0.36
_exptl_crystal_size_mid 0.28
_exptl_crystal_size_min 0.04
_refine_diff_density_max 2.024
_refine_diff_density_min -1.405
_refine_diff_density_rms 0.180
_refine_ls_extinction_method none
_refine_ls_goodness_of_fit_ref 1.092
_refine_ls_hydrogen_treatment mixed
_refine_ls_matrix_type full
_refine_ls_number_parameters 244
_refine_ls_number_reflns 3456
_refine_ls_number_restraints 14
_refine_ls_restrained_S_all 1.091
_refine_ls_R_factor_all 0.1688
_refine_ls_R_factor_gt 0.1291
_refine_ls_shift/su_max 0.000
_refine_ls_shift/su_mean 0.000
_refine_ls_structure_factor_coef Fsqd
_refine_ls_weighting_details 'calc w=1/[\s^2^(Fo^2^)+(0.0954P)^2^+47.1083P] where P=(Fo^2^+2Fc^2^)/3'
_refine_ls_weighting_scheme calc
_refine_ls_wR_factor_gt 0.3195
_refine_ls_wR_factor_ref 0.3428
_reflns_number_gt 2405
_reflns_number_total 3456
_reflns_threshold_expression I>2\s(I)
_cod_data_source_file c1dt11704a.txt
_cod_data_source_block swcc
_cod_original_sg_symbol_H-M P2(1)/n
_cod_database_code 7017941

loop_
_symmetry_equiv_pos_as_xyz
'x, y, z'
'-x+1/2, y+1/2, -z+1/2'
'-x, -y, -z'
'x-1/2, -y-1/2, z-1/2'

loop_
_atom_site_label
_atom_site_type_symbol
_atom_site_fract_x
_atom_site_fract_y
_atom_site_fract_z
_atom_site_U_iso_or_equiv
_atom_site_adp_type
_atom_site_occupancy
_atom_site_symmetry_multiplicity
_atom_site_calc_flag
_atom_site_refinement_flags
_atom_site_disorder_assembly
_atom_site_disorder_group
Co1 Co 0.63969(14) 0.27229(5) 0.80908(9) 0.0312(3) Uani 1 1 d . . .
Cl1 Cl 0.6012(3) 0.15529(16) 1.1442(3) 0.0712(9) Uani 1 1 d . . .
O30 O 0.5276(8) 0.2568(3) 0.6629(5) 0.0411(16) Uani 1 1 d . . .
N13 N 0.7138(8) 0.3499(3) 0.7457(5) 0.0349(18) Uani 1 1 d D . .
H13C H 0.810(3) 0.343(4) 0.713(3) 0.052 Uiso 1 1 d D . .
C30 C 0.5118(12) 0.3076(5) 0.6009(7) 0.040(2) Uani 1 1 d . . .
C31 C 0.5736(11) 0.3693(4) 0.6546(6) 0.035(2) Uani 1 1 d . . .
H31 H 0.4717 0.3882 0.6878 0.042 Uiso 1 1 calc R . .
O31 O 0.4466(10) 0.3049(4) 0.5054(5) 0.058(2) Uani 1 1 d . . .
N12 N 0.7524(12) 0.3062(4) 0.9486(6) 0.053(2) Uani 1 1 d . . .
H12C H 0.8252 0.2752 0.9836 0.064 Uiso 1 1 calc R . .
C15 C 0.7721(16) 0.3972(5) 0.8294(8) 0.057(3) Uani 1 1 d . . .
H15A H 0.6690 0.4202 0.8524 0.069 Uiso 1 1 calc R . .
H15B H 0.8544 0.4280 0.8019 0.069 Uiso 1 1 calc R . .
C14 C 0.8647(16) 0.3596(5) 0.9222(8) 0.062(3) Uani 1 1 d . . .
H14A H 0.9790 0.3434 0.9020 0.074 Uiso 1 1 calc R . .
H14B H 0.8908 0.3870 0.9872 0.074 Uiso 1 1 calc R . .
N11 N 0.4113(10) 0.2976(4) 0.8590(7) 0.054(2) Uani 1 1 d D . .
H11C H 0.3401 0.3180 0.8029 0.064 Uiso 1 1 calc RD . .
C13 C 0.6102(18) 0.3221(7) 1.0183(9) 0.081(4) Uani 1 1 d . . .
H13A H 0.5858 0.2847 1.0625 0.097 Uiso 1 1 calc R . .
H13B H 0.6521 0.3566 1.0692 0.097 Uiso 1 1 calc R . .
C12 C 0.4512(17) 0.3410(7) 0.9538(12) 0.086(4) Uani 1 1 d . . .
H12A H 0.4644 0.3847 0.9273 0.104 Uiso 1 1 calc R . .
H12B H 0.3514 0.3404 0.9989 0.104 Uiso 1 1 calc R . .
N10 N 0.5875(10) 0.1885(4) 0.8598(6) 0.047(2) Uani 1 1 d D . .
H10C H 0.6235 0.1885 0.9347 0.056 Uiso 1 1 calc RD . .
C10 C 0.3951(12) 0.1807(5) 0.8474(9) 0.054(3) Uani 1 1 d . . .
H10A H 0.3621 0.1431 0.8884 0.065 Uiso 1 1 calc R . .
H10B H 0.3487 0.1752 0.7694 0.065 Uiso 1 1 calc R . .
C11 C 0.3217(16) 0.2379(6) 0.8910(10) 0.077(4) Uani 1 1 d . . .
H11A H 0.3339 0.2349 0.9717 0.092 Uiso 1 1 calc R . .
H11B H 0.1932 0.2403 0.8643 0.092 Uiso 1 1 calc R . .
O20 O 0.8563(7) 0.2358(3) 0.7748(5) 0.0390(16) Uani 1 1 d . . .
C20 C 0.8656(12) 0.1745(4) 0.7793(7) 0.039(2) Uani 1 1 d . . .
C21 C 0.7037(12) 0.1408(4) 0.8121(8) 0.044(2) Uani 1 1 d . . .
H21 H 0.7442 0.1089 0.8697 0.053 Uiso 1 1 calc R . .
O21 O 0.9943(10) 0.1455(4) 0.7537(6) 0.067(2) Uani 1 1 d . . .
C32 C 0.6360(14) 0.4162(5) 0.5783(8) 0.054(3) Uani 1 1 d . . .
H32A H 0.5466 0.4206 0.5142 0.080 Uiso 1 1 calc R . .
H32B H 0.7485 0.4018 0.5549 0.080 Uiso 1 1 calc R . .
H32C H 0.6540 0.4571 0.6153 0.080 Uiso 1 1 calc R . .
C23 C 0.616(2) 0.1062(7) 0.7123(12) 0.101(5) Uani 1 1 d . . .
H23A H 0.5468 0.1363 0.6636 0.151 Uiso 1 1 calc R . .
H23B H 0.5361 0.0735 0.7350 0.151 Uiso 1 1 calc R . .
H23C H 0.7070 0.0865 0.6735 0.151 Uiso 1 1 calc R . .
O100 O 0.609876(15) 0.47259(4) 0.277381(8) 0.082(5) Uiso 0.50 1 d PD A 1
H100 H 0.71956(3) 0.47967(6) 0.30739(6) 0.123 Uiso 0.50 1 d PD B 1
H101 H 0.60478(16) 0.47443(17) 0.205716(13) 0.123 Uiso 0.50 1 d PD C 1
O110 O 0.816024(16) 0.506736(7) 0.062530(12) 0.066(3) Uiso 0.67 1 d PD D 2
H110 H 0.91103(3) 0.49251(3) 0.10343(4) 0.100 Uiso 0.67 1 d PD E 2
H111 H 0.84824(6) 0.530138(19) 0.00924(3) 0.100 Uiso 0.67 1 d PD F 2
O120 O 0.138941(18) 0.477031(6) 0.561157(11) 0.089(5) Uiso 0.50 1 d PD G 3
H120 H 0.08800(4) 0.49052(3) 0.61738(2) 0.133 Uiso 0.50 1 d PD H 3
H121 H 0.07417(4) 0.446866(13) 0.52708(4) 0.133 Uiso 0.50 1 d PD I 3
O130 O 0.550335(1) 0.489333(1) 0.055041(1) 0.060(6) Uiso 0.33 1 d PD . 4
H130 H 0.514489(5) 0.471756(2) 0.113312(2) 0.090 Uiso 0.33 1 d PD J 4
H131 H 0.656211(2) 0.503322(3) 0.044078(7) 0.090 Uiso 0.33 1 d PD K 4

loop_
_atom_site_aniso_label
_atom_site_aniso_U_11
_atom_site_aniso_U_22
_atom_site_aniso_U_33
_atom_site_aniso_U_23
_atom_site_aniso_U_13
_atom_site_aniso_U_12
Co1 0.0239(5) 0.0462(6) 0.0236(5) 0.0008(5) 0.0036(4) -0.0006(5)
Cl1 0.0369(13) 0.097(2) 0.0812(19) -0.0230(16) 0.0147(13) -0.0064(14)
O30 0.037(3) 0.056(4) 0.028(3) 0.004(3) -0.005(3) -0.013(3)
N13 0.020(3) 0.048(4) 0.033(4) -0.001(3) -0.012(3) -0.003(3)
C30 0.039(5) 0.051(5) 0.030(4) -0.002(4) 0.000(4) -0.007(4)
C31 0.023(4) 0.058(5) 0.023(4) 0.004(4) 0.000(3) -0.001(4)
O31 0.063(4) 0.075(5) 0.035(4) 0.000(3) -0.008(3) -0.013(4)
N12 0.072(6) 0.055(5) 0.028(4) -0.004(4) -0.012(4) 0.018(4)
C15 0.085(7) 0.046(6) 0.036(5) -0.013(4) -0.014(5) -0.012(5)
C14 0.073(7) 0.064(7) 0.040(5) -0.007(5) -0.026(5) -0.007(6)
N11 0.041(4) 0.076(6) 0.048(5) 0.005(4) 0.019(4) 0.009(4)
C13 0.102(9) 0.102(10) 0.043(6) -0.005(6) 0.017(6) 0.030(8)
C12 0.068(7) 0.079(8) 0.117(11) -0.015(8) 0.031(7) 0.029(6)
N10 0.044(4) 0.060(5) 0.038(4) 0.010(4) 0.013(3) -0.002(4)
C10 0.024(4) 0.080(7) 0.058(6) 0.013(5) 0.003(4) -0.013(5)
C11 0.049(6) 0.112(10) 0.073(7) 0.032(7) 0.022(5) 0.013(7)
O20 0.032(3) 0.051(4) 0.035(3) 0.008(3) 0.010(2) -0.002(3)
C20 0.040(5) 0.043(5) 0.036(5) 0.008(4) 0.011(4) 0.005(4)
C21 0.040(5) 0.043(5) 0.048(5) 0.000(4) 0.005(4) 0.004(4)
O21 0.066(4) 0.073(5) 0.067(4) 0.013(4) 0.033(4) 0.031(4)
C32 0.061(6) 0.061(6) 0.036(5) 0.011(5) -0.005(5) 0.001(5)
C23 0.112(12) 0.105(10) 0.082(9) -0.044(8) -0.003(8) -0.009(9)

loop_
_atom_type_symbol
_atom_type_description
_atom_type_scat_dispersion_real
_atom_type_scat_dispersion_imag
_atom_type_scat_source
C C 0.0033 0.0016 'International Tables Vol C Tables 4.2.6.8 and 6.1.1.4'
H H 0.0000 0.0000 'International Tables Vol C Tables 4.2.6.8 and 6.1.1.4'
N N 0.0061 0.0033 'International Tables Vol C Tables 4.2.6.8 and 6.1.1.4'
O O 0.0106 0.0060 'International Tables Vol C Tables 4.2.6.8 and 6.1.1.4'
Cl Cl 0.1484 0.1585 'International Tables Vol C Tables 4.2.6.8 and 6.1.1.4'
Co Co 0.3494 0.9721 'International Tables Vol C Tables 4.2.6.8 and 6.1.1.4'

loop_
_geom_angle_atom_site_label_1
_geom_angle_atom_site_label_2
_geom_angle_atom_site_label_3
_geom_angle
_geom_angle_site_symmetry_1
O20 Co1 O30 91.0(3) .
O20 Co1 N13 87.4(3) .
O30 Co1 N13 83.3(3) .
O20 Co1 N10 85.1(3) .
O30 Co1 N10 93.6(3) .
N13 Co1 N10 171.9(3) .
O20 Co1 N12 92.7(3) .
O30 Co1 N12 168.2(3) .
N13 Co1 N12 85.7(3) .
N10 Co1 N12 97.8(3) .
O20 Co1 N11 170.7(3) .
O30 Co1 N11 91.9(3) .
N13 Co1 N11 101.7(3) .
N10 Co1 N11 85.9(4) .
N12 Co1 N11 86.1(4) .
C30 O30 Co1 113.8(5) .
C15 N13 C31 117.6(7) .
C15 N13 Co1 111.9(6) .
C31 N13 Co1 108.7(5) .
C15 N13 H13C 104(4) .
C31 N13 H13C 105(3) .
Co1 N13 H13C 110(5) .
O31 C30 O30 121.3(9) .
O31 C30 C31 121.9(8) .
O30 C30 C31 116.7(7) .
C32 C31 N13 113.9(7) .
C32 C31 C30 113.9(7) .
N13 C31 C30 104.1(7) .
C32 C31 H31 108.2 .
N13 C31 H31 108.2 .
C30 C31 H31 108.2 .
C14 N12 C13 115.5(9) .
C14 N12 Co1 106.8(6) .
C13 N12 Co1 108.6(7) .
C14 N12 H12C 108.6 .
C13 N12 H12C 108.6 .
Co1 N12 H12C 108.6 .
N13 C15 C14 104.4(8) .
N13 C15 H15A 110.9 .
C14 C15 H15A 110.9 .
N13 C15 H15B 110.9 .
C14 C15 H15B 110.9 .
H15A C15 H15B 108.9 .
N12 C14 C15 110.3(9) .
N12 C14 H14A 109.6 .
C15 C14 H14A 109.6 .
N12 C14 H14B 109.6 .
C15 C14 H14B 109.6 .
H14A C14 H14B 108.1 .
C12 N11 C11 111.5(9) .
C12 N11 Co1 108.0(7) .
C11 N11 Co1 106.9(7) .
C12 N11 H11C 110.1 .
C11 N11 H11C 110.1 .
Co1 N11 H11C 110.1 .
C12 C13 N12 111.3(10) .
C12 C13 H13A 109.4 .
N12 C13 H13A 109.4 .
C12 C13 H13B 109.4 .
N12 C13 H13B 109.4 .
H13A C13 H13B 108.0 .
C13 C12 N11 110.2(10) .
C13 C12 H12A 109.6 .
N11 C12 H12A 109.6 .
C13 C12 H12B 109.6 .
N11 C12 H12B 109.6 .
H12A C12 H12B 108.1 .
C10 N10 C21 120.5(8) .
C10 N10 Co1 108.1(6) .
C21 N10 Co1 109.7(6) .
C10 N10 H10C 105.9 .
C21 N10 H10C 105.9 .
Co1 N10 H10C 105.9 .
N10 C10 C11 106.7(9) .
N10 C10 H10A 110.4 .
C11 C10 H10A 110.4 .
N10 C10 H10B 110.4 .
C11 C10 H10B 110.4 .
H10A C10 H10B 108.6 .
C10 C11 N11 113.3(9) .
C10 C11 H11A 108.9 .
N11 C11 H11A 108.9 .
C10 C11 H11B 108.9 .
N11 C11 H11B 108.9 .
H11A C11 H11B 107.7 .
C20 O20 Co1 116.0(5) .
O21 C20 O20 122.1(9) .
O21 C20 C21 121.8(9) .
O20 C20 C21 116.1(8) .
N10 C21 C23 114.9(9) .
N10 C21 C20 108.5(7) .
C23 C21 C20 107.6(9) .
N10 C21 H21 108.6 .
C23 C21 H21 108.6 .
C20 C21 H21 108.6 .
C31 C32 H32A 109.5 .
C31 C32 H32B 109.5 .
H32A C32 H32B 109.5 .
C31 C32 H32C 109.5 .
H32A C32 H32C 109.5 .
H32B C32 H32C 109.5 .
C21 C23 H23A 109.5 .
C21 C23 H23B 109.5 .
H23A C23 H23B 109.5 .
C21 C23 H23C 109.5 .
H23A C23 H23C 109.5 .
H23B C23 H23C 109.5 .
H100 O100 H101 109.81(8) .
H110 O110 H111 109.81(4) .
H110 O110 H131 145.04(3) .
H111 O110 H131 104.78(3) .
H120 O120 H121 109.81(5) .
O130 O130 H130 132.331(9) 3_665
O130 O130 H131 97.426(10) 3_665
H130 O130 H131 130.062(8) .

loop_
_geom_bond_atom_site_label_1
_geom_bond_atom_site_label_2
_geom_bond_distance
_geom_bond_site_symmetry_2
Co1 O20 1.905(6) .
Co1 O30 1.924(6) .
Co1 N13 1.930(7) .
Co1 N10 1.936(8) .
Co1 N12 1.961(7) .
Co1 N11 1.978(8) .
O30 C30 1.315(11) .
N13 C15 1.466(11) .
N13 C31 1.506(10) .
N13 H13C 0.886(18) .
C30 O31 1.221(10) .
C30 C31 1.512(13) .
C31 C32 1.482(13) .
C31 H31 1.0000 .
N12 C14 1.472(14) .
N12 C13 1.494(15) .
N12 H12C 0.9300 .
C15 C14 1.496(14) .
C15 H15A 0.9900 .
C15 H15B 0.9900 .
C14 H14A 0.9900 .
C14 H14B 0.9900 .
N11 C12 1.487(16) .
N11 C11 1.510(16) .
N11 H11C 0.9300 .
C13 C12 1.418(18) .
C13 H13A 0.9900 .
C13 H13B 0.9900 .
C12 H12A 0.9900 .
C12 H12B 0.9900 .
N10 C10 1.456(12) .
N10 C21 1.505(12) .
N10 H10C 0.9300 .
C10 C11 1.460(17) .
C10 H10A 0.9900 .
C10 H10B 0.9900 .
C11 H11A 0.9900 .
C11 H11B 0.9900 .
O20 C20 1.300(11) .
C20 O21 1.224(11) .
C20 C21 1.516(13) .
C21 C23 1.514(16) .
C21 H21 1.0000 .
C32 H32A 0.9800 .
C32 H32B 0.9800 .
C32 H32C 0.9800 .
C23 H23A 0.9800 .
C23 H23B 0.9800 .
C23 H23C 0.9800 .
O100 H100 0.88000(16) .
O100 H101 0.88000(17) .
O110 H110 0.88000(15) .
O110 H111 0.88000(14) .
O110 H131 1.2059(2) .
O120 H120 0.88000(14) .
O120 H121 0.88000(13) .
O130 O130 1.5410(2) 3_665
O130 H130 0.88000(11) .
O130 H131 0.88000(12) .
